data_1549149
loop_
_publ_author_name
'Shi, Yong-Gang'
'Mellerup, Soren K.'
'Yuan, Kang'
'Hu, Guo-Fei'
'Sauriol, Francoise'
'Peng, Tai'
'Wang, Nan'
'Chen, Pangkuan'
'Wang, Suning'

_publ_section_title
;
 Stabilising fleeting intermediates of stilbene photocyclization with
 amino-borane functionalisation: the rare isolation of persistent
 dihydrophenanthrenes and their [1,5] H-shift isomers.
;
_journal_issue 15
_journal_name_full 'Chemical science'
_journal_page_first 3844
_journal_page_last 3855
_journal_paper_doi 10.1039/c8sc00560e
_journal_volume 9
_journal_year 2018
_chemical_formula_sum 'C34 H38 B N'
_chemical_formula_weight 471.46
_space_group_crystal_system triclinic
_space_group_IT_number 2
_space_group_name_Hall '-P 1'
_space_group_name_H-M_alt 'P -1'
_symmetry_space_group_name_Hall '-P 1'
_symmetry_space_group_name_H-M 'P -1'
_atom_sites_solution_hydrogens geom
_audit_creation_method SHELXL-2014/7
_audit_update_record
;
2017-12-08 deposited with the CCDC.
2018-03-27 downloaded from the CCDC.
;
_cell_angle_alpha 69.575(8)
_cell_angle_beta 77.359(8)
_cell_angle_gamma 76.219(9)
_cell_formula_units_Z 2
_cell_length_a 7.868(2)
_cell_length_b 12.043(4)
_cell_length_c 16.695(5)
_cell_measurement_reflns_used 3031
_cell_measurement_temperature 180(2)
_cell_measurement_theta_max 21.80
_cell_measurement_theta_min 2.63
_cell_volume 1423.7(7)
_computing_cell_refinement 'Bruker SAINT'
_computing_data_collection 'Bruker APEX2'
_computing_data_reduction 'Bruker SAINT'
_computing_molecular_graphics 'Bruker SHELXTL'
_computing_publication_material 'Bruker SHELXTL'
_computing_structure_refinement 'SHELXL-2014/7 (Sheldrick, 2014)'
_computing_structure_solution 'SHELXS-97 (Sheldrick 2008)'
_diffrn_ambient_temperature 180(2)
_diffrn_measured_fraction_theta_full 0.987
_diffrn_measured_fraction_theta_max 0.967
_diffrn_measurement_device_type 'Bruker APEX-II CCD'
_diffrn_measurement_method '\f and \w scans'
_diffrn_radiation_type MoK\a
_diffrn_radiation_wavelength 0.71073
_diffrn_reflns_av_R_equivalents 0.1175
_diffrn_reflns_av_unetI/netI 0.1664
_diffrn_reflns_Laue_measured_fraction_full 0.987
_diffrn_reflns_Laue_measured_fraction_max 0.967
_diffrn_reflns_limit_h_max 10
_diffrn_reflns_limit_h_min -10
_diffrn_reflns_limit_k_max 15
_diffrn_reflns_limit_k_min -15
_diffrn_reflns_limit_l_max 21
_diffrn_reflns_limit_l_min -21
_diffrn_reflns_number 15953
_diffrn_reflns_point_group_measured_fraction_full 0.987
_diffrn_reflns_point_group_measured_fraction_max 0.967
_diffrn_reflns_theta_full 25.242
_diffrn_reflns_theta_max 27.245
_diffrn_reflns_theta_min 2.818
_exptl_absorpt_coefficient_mu 0.062
_exptl_absorpt_correction_T_max 0.994
_exptl_absorpt_correction_T_min 0.991
_exptl_absorpt_correction_type multi-scan
_exptl_crystal_colour Yellow
_exptl_crystal_density_diffrn 1.100
_exptl_crystal_description Block
_exptl_crystal_F_000 508
_exptl_crystal_size_max 0.150
_exptl_crystal_size_mid 0.100
_exptl_crystal_size_min 0.100
_refine_diff_density_max 0.311
_refine_diff_density_min -0.284
_refine_diff_density_rms 0.051
_refine_ls_extinction_coef 0.020(4)
_refine_ls_extinction_expression Fc^*^=kFc[1+0.001xFc^2^\l^3^/sin(2\q)]^-1/4^
_refine_ls_extinction_method 'SHELXL-2014/7 (Sheldrick 2014'
_refine_ls_goodness_of_fit_ref 1.032
_refine_ls_hydrogen_treatment constr
_refine_ls_matrix_type full
_refine_ls_number_parameters 326
_refine_ls_number_reflns 6179
_refine_ls_number_restraints 0
_refine_ls_restrained_S_all 1.032
_refine_ls_R_factor_all 0.2064
_refine_ls_R_factor_gt 0.0900
_refine_ls_shift/su_max 0.000
_refine_ls_shift/su_mean 0.000
_refine_ls_structure_factor_coef Fsqd
_refine_ls_weighting_details 'w=1/[\s^2^(Fo^2^)+(0.0900P)^2^+0.6250P] where P=(Fo^2^+2Fc^2^)/3'
_refine_ls_weighting_scheme calc
_refine_ls_wR_factor_gt 0.1975
_refine_ls_wR_factor_ref 0.2380
_reflns_Friedel_coverage 0.000
_reflns_number_gt 2881
_reflns_number_total 6179
_reflns_threshold_expression 'I > 2\s(I)'
_cod_data_source_file c8sc00560e2.cif
_cod_data_source_block syg33
_cod_depositor_comments
;
The following automatic conversions were performed:

'_exptl_absorpt_correction_type' value 'Multi-scan' changed to
'multi-scan' according to
/home/data/users/saulius/crontab/automatic-downloads/rss-feeds/RSC/lib/dictionaries/cif_core.dic
dictionary named 'cif_core.dic' version 2.4.2 from 2011-04-26.

Automatic conversion script
Id: cif_fix_values 4973 2017-02-22 13:04:09Z antanas 

 Adding full bibliography for 1549141--1549152.cif.
;
_cod_original_cell_volume 1423.6(7)
_cod_database_code 1549149
_shelx_shelxl_version_number 2014/7
_shelx_space_group_comment
; 
The symmetry employed for this shelxl refinement is uniquely defined 
by the following loop, which should always be used as a source of 
symmetry information in preference to the above space-group names. 
They are only intended as comments. 
;
_shelx_estimated_absorpt_t_min 0.991
_shelx_estimated_absorpt_t_max 0.994

loop_
_space_group_symop_operation_xyz
'x, y, z'
'-x, -y, -z'

loop_
_atom_site_label
_atom_site_type_symbol
_atom_site_fract_x
_atom_site_fract_y
_atom_site_fract_z
_atom_site_U_iso_or_equiv
_atom_site_adp_type
_atom_site_occupancy
_atom_site_site_symmetry_order
_atom_site_calc_flag
_atom_site_refinement_flags_posn
_atom_site_refinement_flags_adp
B1 B 0.2672(5) 0.3675(3) 0.2494(3) 0.0298(9) Uani 1 1 d . .
N1 N 0.4113(4) 0.3599(3) 0.57673(19) 0.0447(9) Uani 1 1 d . .
C1 C 0.3223(4) 0.3644(3) 0.3335(2) 0.0289(8) Uani 1 1 d . .
C2 C 0.2269(4) 0.4485(3) 0.3757(2) 0.0326(9) Uani 1 1 d . .
H2A H 0.1397 0.5101 0.3470 0.039 Uiso 1 1 calc R U
C3 C 0.2500(4) 0.4486(3) 0.4546(2) 0.0335(9) Uani 1 1 d . .
H3A H 0.1773 0.5067 0.4797 0.040 Uiso 1 1 calc R U
C4 C 0.3824(4) 0.3620(3) 0.4984(2) 0.0312(8) Uani 1 1 d . .
C5 C 0.4859(4) 0.2800(3) 0.4572(2) 0.0322(9) Uani 1 1 d . .
H5A H 0.5792 0.2231 0.4843 0.039 Uiso 1 1 calc R U
C6 C 0.4579(4) 0.2782(3) 0.3785(2) 0.0286(8) Uani 1 1 d . .
C7 C 0.5756(4) 0.1878(3) 0.3399(2) 0.0318(8) Uani 1 1 d . .
H7A H 0.5984 0.2104 0.2786 0.038 Uiso 1 1 calc R U
C8 C 0.6519(4) 0.0784(3) 0.3830(2) 0.0351(9) Uani 1 1 d . .
H8A H 0.6325 0.0571 0.4443 0.042 Uiso 1 1 calc R U
C9 C 0.7634(4) -0.0130(3) 0.3453(2) 0.0331(9) Uani 1 1 d . .
C10 C 0.8481(5) -0.1189(3) 0.3986(2) 0.0403(10) Uani 1 1 d . .
H10A H 0.8361 -0.1304 0.4587 0.048 Uiso 1 1 calc R U
C11 C 0.9506(5) -0.2087(3) 0.3651(3) 0.0473(11) Uani 1 1 d . .
H11A H 1.0081 -0.2806 0.4024 0.057 Uiso 1 1 calc R U
C12 C 0.9686(5) -0.1941(3) 0.2796(3) 0.0532(12) Uani 1 1 d . .
H12A H 1.0378 -0.2559 0.2571 0.064 Uiso 1 1 calc R U
C13 C 0.8870(6) -0.0905(4) 0.2258(3) 0.0568(12) Uani 1 1 d . .
H13A H 0.9009 -0.0802 0.1658 0.068 Uiso 1 1 calc R U
C14 C 0.7841(5) -0.0001(3) 0.2578(2) 0.0512(12) Uani 1 1 d . .
H14A H 0.7272 0.0711 0.2196 0.061 Uiso 1 1 calc R U
C15 C 0.5296(6) 0.2608(4) 0.6266(3) 0.0646(14) Uani 1 1 d . .
H15A H 0.5340 0.2745 0.6805 0.097 Uiso 1 1 calc R U
H15B H 0.4864 0.1855 0.6399 0.097 Uiso 1 1 calc R U
H15C H 0.6485 0.2553 0.5930 0.097 Uiso 1 1 calc R U
C16 C 0.3077(5) 0.4448(4) 0.6201(2) 0.0521(11) Uani 1 1 d . .
H16A H 0.3495 0.4279 0.6750 0.078 Uiso 1 1 calc R U
H16B H 0.3208 0.5268 0.5834 0.078 Uiso 1 1 calc R U
H16C H 0.1828 0.4371 0.6312 0.078 Uiso 1 1 calc R U
C17 C 0.1701(4) 0.4904(3) 0.1899(2) 0.0295(8) Uani 1 1 d . .
C18 C 0.2474(4) 0.5946(3) 0.1576(2) 0.0295(8) Uani 1 1 d . .
C19 C 0.1701(5) 0.6975(3) 0.0975(2) 0.0379(9) Uani 1 1 d . .
H19A H 0.2259 0.7662 0.0758 0.045 Uiso 1 1 calc R U
C20 C 0.0161(5) 0.7035(4) 0.0683(2) 0.0478(11) Uani 1 1 d . .
C21 C -0.0622(5) 0.6027(4) 0.1021(3) 0.0558(12) Uani 1 1 d . .
H21A H -0.1699 0.6051 0.0841 0.067 Uiso 1 1 calc R U
C22 C 0.0097(5) 0.4971(3) 0.1616(3) 0.0431(10) Uani 1 1 d . .
C23 C -0.0889(5) 0.3923(4) 0.1950(3) 0.0724(15) Uani 1 1 d . .
H23A H -0.0238 0.3247 0.2360 0.109 Uiso 1 1 calc R U
H23B H -0.2072 0.4168 0.2241 0.109 Uiso 1 1 calc R U
H23C H -0.0996 0.3677 0.1464 0.109 Uiso 1 1 calc R U
C24 C 0.4189(5) 0.5997(3) 0.1808(2) 0.0426(10) Uani 1 1 d . .
H24A H 0.4603 0.5231 0.2231 0.064 Uiso 1 1 calc R U
H24B H 0.5076 0.6144 0.1287 0.064 Uiso 1 1 calc R U
H24C H 0.4005 0.6651 0.2056 0.064 Uiso 1 1 calc R U
C25 C -0.0619(7) 0.8160(4) 0.0020(3) 0.0876(18) Uani 1 1 d . .
H25A H 0.0129 0.8771 -0.0138 0.131 Uiso 1 1 calc R U
H25B H -0.0678 0.7967 -0.0496 0.131 Uiso 1 1 calc R U
H25C H -0.1813 0.8471 0.0265 0.131 Uiso 1 1 calc R U
C26 C 0.3034(4) 0.2515(3) 0.2202(2) 0.0282(8) Uani 1 1 d . .
C27 C 0.4026(5) 0.2509(3) 0.1384(2) 0.0318(8) Uani 1 1 d . .
C28 C 0.4347(5) 0.1487(3) 0.1130(2) 0.0382(9) Uani 1 1 d . .
H28A H 0.5043 0.1495 0.0586 0.046 Uiso 1 1 calc R U
C29 C 0.3688(5) 0.0462(3) 0.1640(2) 0.0407(10) Uani 1 1 d . .
C30 C 0.2697(5) 0.0472(3) 0.2430(2) 0.0407(10) Uani 1 1 d . .
H30A H 0.2207 -0.0220 0.2784 0.049 Uiso 1 1 calc R U
C31 C 0.2390(5) 0.1459(3) 0.2727(2) 0.0349(9) Uani 1 1 d . .
C32 C 0.1335(6) 0.1349(4) 0.3612(2) 0.0532(11) Uani 1 1 d . .
H32A H 0.1214 0.2099 0.3742 0.080 Uiso 1 1 calc R U
H32B H 0.0159 0.1196 0.3625 0.080 Uiso 1 1 calc R U
H32C H 0.1947 0.0681 0.4043 0.080 Uiso 1 1 calc R U
C33 C 0.4019(7) -0.0635(3) 0.1345(3) 0.0679(14) Uani 1 1 d . .
H33A H 0.3449 -0.1269 0.1793 0.102 Uiso 1 1 calc R U
H33B H 0.3527 -0.0420 0.0809 0.102 Uiso 1 1 calc R U
H33C H 0.5296 -0.0927 0.1243 0.102 Uiso 1 1 calc R U
C34 C 0.4811(6) 0.3589(3) 0.0785(2) 0.0530(11) Uani 1 1 d . .
H34A H 0.4477 0.4238 0.1047 0.080 Uiso 1 1 calc R U
H34B H 0.6103 0.3367 0.0687 0.080 Uiso 1 1 calc R U
H34C H 0.4362 0.3864 0.0232 0.080 Uiso 1 1 calc R U

loop_
_atom_site_aniso_label
_atom_site_aniso_U_11
_atom_site_aniso_U_22
_atom_site_aniso_U_33
_atom_site_aniso_U_23
_atom_site_aniso_U_13
_atom_site_aniso_U_12
B1 0.021(2) 0.031(2) 0.035(2) -0.0120(18) 0.0042(18) -0.0070(17)
N1 0.054(2) 0.0436(19) 0.0416(19) -0.0226(15) -0.0171(16) 0.0058(16)
C1 0.0258(18) 0.0277(18) 0.036(2) -0.0151(15) -0.0031(16) -0.0045(15)
C2 0.031(2) 0.0301(19) 0.034(2) -0.0155(16) -0.0049(16) 0.0077(15)
C3 0.031(2) 0.0302(19) 0.040(2) -0.0206(16) -0.0015(17) 0.0043(16)
C4 0.0305(19) 0.0261(18) 0.039(2) -0.0124(16) -0.0031(17) -0.0069(15)
C5 0.0286(19) 0.0274(19) 0.041(2) -0.0136(16) -0.0084(17) 0.0013(15)
C6 0.0268(18) 0.0251(18) 0.035(2) -0.0136(15) -0.0028(16) -0.0031(15)
C7 0.0274(19) 0.032(2) 0.036(2) -0.0157(16) -0.0034(16) 0.0007(16)
C8 0.037(2) 0.033(2) 0.035(2) -0.0147(16) -0.0036(17) -0.0001(17)
C9 0.0293(19) 0.0259(18) 0.043(2) -0.0138(16) -0.0067(17) 0.0026(15)
C10 0.045(2) 0.031(2) 0.040(2) -0.0118(17) -0.0020(19) -0.0004(17)
C11 0.044(2) 0.026(2) 0.059(3) -0.0094(18) -0.001(2) 0.0072(17)
C12 0.051(3) 0.033(2) 0.070(3) -0.029(2) 0.010(2) 0.0033(19)
C13 0.073(3) 0.047(3) 0.044(2) -0.026(2) -0.002(2) 0.011(2)
C14 0.059(3) 0.043(2) 0.044(2) -0.0185(19) -0.014(2) 0.018(2)
C15 0.085(3) 0.062(3) 0.052(3) -0.024(2) -0.034(3) 0.009(3)
C16 0.057(3) 0.059(3) 0.052(3) -0.034(2) -0.009(2) -0.005(2)
C17 0.0272(19) 0.034(2) 0.0308(19) -0.0191(16) -0.0045(16) 0.0012(16)
C18 0.0295(19) 0.0290(19) 0.035(2) -0.0202(16) -0.0049(16) 0.0009(16)
C19 0.046(2) 0.030(2) 0.034(2) -0.0140(16) -0.0031(18) 0.0031(17)
C20 0.049(3) 0.045(2) 0.043(2) -0.0113(19) -0.020(2) 0.010(2)
C21 0.035(2) 0.065(3) 0.070(3) -0.024(2) -0.024(2) 0.003(2)
C22 0.028(2) 0.048(2) 0.056(3) -0.020(2) -0.0110(19) -0.0001(18)
C23 0.035(2) 0.070(3) 0.121(4) -0.029(3) -0.022(3) -0.015(2)
C24 0.044(2) 0.034(2) 0.055(2) -0.0179(18) -0.014(2) -0.0055(18)
C25 0.093(4) 0.067(3) 0.088(4) -0.004(3) -0.051(3) 0.017(3)
C26 0.0317(19) 0.0243(18) 0.0288(19) -0.0071(14) -0.0072(16) -0.0046(15)
C27 0.037(2) 0.0274(18) 0.033(2) -0.0109(15) -0.0072(17) -0.0042(16)
C28 0.049(2) 0.035(2) 0.032(2) -0.0157(17) -0.0060(18) -0.0032(18)
C29 0.054(3) 0.030(2) 0.043(2) -0.0171(18) -0.014(2) -0.0008(18)
C30 0.055(3) 0.0251(19) 0.044(2) -0.0051(17) -0.015(2) -0.0119(18)
C31 0.040(2) 0.033(2) 0.034(2) -0.0105(16) -0.0110(18) -0.0066(17)
C32 0.068(3) 0.053(3) 0.042(2) -0.014(2) 0.006(2) -0.029(2)
C33 0.108(4) 0.038(2) 0.066(3) -0.027(2) -0.016(3) -0.009(3)
C34 0.070(3) 0.041(2) 0.044(2) -0.0198(19) 0.019(2) -0.017(2)

loop_
_atom_type_symbol
_atom_type_description
_atom_type_scat_dispersion_real
_atom_type_scat_dispersion_imag
_atom_type_scat_source
C C 0.0033 0.0016 'International Tables Vol C Tables 4.2.6.8 and 6.1.1.4'
H H 0.0000 0.0000 'International Tables Vol C Tables 4.2.6.8 and 6.1.1.4'
B B 0.0013 0.0007 'International Tables Vol C Tables 4.2.6.8 and 6.1.1.4'
N N 0.0061 0.0033 'International Tables Vol C Tables 4.2.6.8 and 6.1.1.4'

loop_
_geom_angle_atom_site_label_1
_geom_angle_atom_site_label_2
_geom_angle_atom_site_label_3
_geom_angle
C1 B1 C26 122.0(3)
C1 B1 C17 119.6(3)
C26 B1 C17 118.4(3)
C4 N1 C16 122.4(3)
C4 N1 C15 120.8(3)
C16 N1 C15 116.1(3)
C2 C1 C6 114.2(3)
C2 C1 B1 119.2(3)
C6 C1 B1 126.5(3)
C3 C2 C1 125.2(3)
C3 C2 H2A 117.4
C1 C2 H2A 117.4
C2 C3 C4 119.7(3)
C2 C3 H3A 120.2
C4 C3 H3A 120.2
N1 C4 C5 121.3(3)
N1 C4 C3 121.5(3)
C5 C4 C3 117.1(3)
C6 C5 C4 122.8(3)
C6 C5 H5A 118.6
C4 C5 H5A 118.6
C5 C6 C1 120.9(3)
C5 C6 C7 118.6(3)
C1 C6 C7 120.4(3)
C8 C7 C6 126.2(3)
C8 C7 H7A 116.9
C6 C7 H7A 116.9
C7 C8 C9 126.4(3)
C7 C8 H8A 116.8
C9 C8 H8A 116.8
C10 C9 C14 117.6(3)
C10 C9 C8 119.6(3)
C14 C9 C8 122.8(3)
C9 C10 C11 120.9(4)
C9 C10 H10A 119.5
C11 C10 H10A 119.5
C12 C11 C10 120.4(3)
C12 C11 H11A 119.8
C10 C11 H11A 119.8
C11 C12 C13 119.9(3)
C11 C12 H12A 120.1
C13 C12 H12A 120.1
C12 C13 C14 120.8(4)
C12 C13 H13A 119.6
C14 C13 H13A 119.6
C13 C14 C9 120.5(3)
C13 C14 H14A 119.8
C9 C14 H14A 119.8
N1 C15 H15A 109.5
N1 C15 H15B 109.5
H15A C15 H15B 109.5
N1 C15 H15C 109.5
H15A C15 H15C 109.5
H15B C15 H15C 109.5
N1 C16 H16A 109.5
N1 C16 H16B 109.5
H16A C16 H16B 109.5
N1 C16 H16C 109.5
H16A C16 H16C 109.5
H16B C16 H16C 109.5
C18 C17 C22 117.2(3)
C18 C17 B1 121.1(3)
C22 C17 B1 121.4(3)
C19 C18 C17 120.2(3)
C19 C18 C24 116.7(3)
C17 C18 C24 123.0(3)
C20 C19 C18 122.7(4)
C20 C19 H19A 118.6
C18 C19 H19A 118.6
C21 C20 C19 116.9(3)
C21 C20 C25 122.0(4)
C19 C20 C25 121.1(4)
C20 C21 C22 122.9(4)
C20 C21 H21A 118.5
C22 C21 H21A 118.5
C21 C22 C17 120.0(4)
C21 C22 C23 118.2(4)
C17 C22 C23 121.8(3)
C22 C23 H23A 109.5
C22 C23 H23B 109.5
H23A C23 H23B 109.5
C22 C23 H23C 109.5
H23A C23 H23C 109.5
H23B C23 H23C 109.5
C18 C24 H24A 109.5
C18 C24 H24B 109.5
H24A C24 H24B 109.5
C18 C24 H24C 109.5
H24A C24 H24C 109.5
H24B C24 H24C 109.5
C20 C25 H25A 109.5
C20 C25 H25B 109.5
H25A C25 H25B 109.5
C20 C25 H25C 109.5
H25A C25 H25C 109.5
H25B C25 H25C 109.5
C31 C26 C27 117.3(3)
C31 C26 B1 122.2(3)
C27 C26 B1 120.5(3)
C28 C27 C26 120.4(3)
C28 C27 C34 118.5(3)
C26 C27 C34 121.1(3)
C29 C28 C27 122.1(4)
C29 C28 H28A 119.0
C27 C28 H28A 119.0
C28 C29 C30 117.7(3)
C28 C29 C33 121.4(4)
C30 C29 C33 120.9(4)
C29 C30 C31 122.4(3)
C29 C30 H30A 118.8
C31 C30 H30A 118.8
C30 C31 C26 120.1(3)
C30 C31 C32 117.6(3)
C26 C31 C32 122.3(3)
C31 C32 H32A 109.5
C31 C32 H32B 109.5
H32A C32 H32B 109.5
C31 C32 H32C 109.5
H32A C32 H32C 109.5
H32B C32 H32C 109.5
C29 C33 H33A 109.5
C29 C33 H33B 109.5
H33A C33 H33B 109.5
C29 C33 H33C 109.5
H33A C33 H33C 109.5
H33B C33 H33C 109.5
C27 C34 H34A 109.5
C27 C34 H34B 109.5
H34A C34 H34B 109.5
C27 C34 H34C 109.5
H34A C34 H34C 109.5
H34B C34 H34C 109.5

loop_
_geom_bond_atom_site_label_1
_geom_bond_atom_site_label_2
_geom_bond_distance
B1 C1 1.543(5)
B1 C26 1.580(5)
B1 C17 1.590(5)
N1 C4 1.366(4)
N1 C16 1.447(4)
N1 C15 1.450(4)
C1 C2 1.410(4)
C1 C6 1.435(4)
C2 C3 1.369(4)
C2 H2A 0.9500
C3 C4 1.411(4)
C3 H3A 0.9500
C4 C5 1.399(4)
C5 C6 1.388(4)
C5 H5A 0.9500
C6 C7 1.484(4)
C7 C8 1.329(4)
C7 H7A 0.9500
C8 C9 1.469(4)
C8 H8A 0.9500
C9 C10 1.387(4)
C9 C14 1.392(5)
C10 C11 1.393(5)
C10 H10A 0.9500
C11 C12 1.355(5)
C11 H11A 0.9500
C12 C13 1.365(5)
C12 H12A 0.9500
C13 C14 1.386(5)
C13 H13A 0.9500
C14 H14A 0.9500
C15 H15A 0.9800
C15 H15B 0.9800
C15 H15C 0.9800
C16 H16A 0.9800
C16 H16B 0.9800
C16 H16C 0.9800
C17 C18 1.408(5)
C17 C22 1.416(5)
C18 C19 1.398(4)
C18 C24 1.503(5)
C19 C20 1.380(5)
C19 H19A 0.9500
C20 C21 1.378(6)
C20 C25 1.513(5)
C21 C22 1.394(5)
C21 H21A 0.9500
C22 C23 1.514(6)
C23 H23A 0.9800
C23 H23B 0.9800
C23 H23C 0.9800
C24 H24A 0.9800
C24 H24B 0.9800
C24 H24C 0.9800
C25 H25A 0.9800
C25 H25B 0.9800
C25 H25C 0.9800
C26 C31 1.406(5)
C26 C27 1.418(5)
C27 C28 1.389(5)
C27 C34 1.509(5)
C28 C29 1.377(5)
C28 H28A 0.9500
C29 C30 1.379(5)
C29 C33 1.513(5)
C30 C31 1.393(5)
C30 H30A 0.9500
C31 C32 1.506(5)
C32 H32A 0.9800
C32 H32B 0.9800
C32 H32C 0.9800
C33 H33A 0.9800
C33 H33B 0.9800
C33 H33C 0.9800
C34 H34A 0.9800
C34 H34B 0.9800
C34 H34C 0.9800
